data_2207022
loop_
_publ_author_name
'Bat\?i, H\"umeyra'
'Z\"ulfikaro\(glu, Ay\,sin'
'Ta\,s, Murat'
'Andac, Omer'
'Harrison, William T. A.'

_publ_section_title
;
 Bis[1-(2,6-dimethylanilino)propane-1,2-dione dioximato]nickel(II)
;
_journal_coeditor_code NG6197
_journal_issue 10
_journal_name_full 'Acta Crystallographica Section E'
_journal_page_first m2033
_journal_page_last m2035
_journal_paper_doi 10.1107/S1600536805028965
_journal_volume 61
_journal_year 2005
_chemical_formula_iupac '[Ni (C11 H14 N3 O2)2]'
_chemical_formula_moiety 'C22 H28 N6 Ni O4'
_chemical_formula_sum 'C22 H28 N6 Ni O4'
_chemical_formula_weight 499.21
_chemical_name_systematic
;
Bis[1-(2,6-dimethylanilino)propane-1,2-dione dioximato]nickel(II)
;
_space_group_IT_number 14
_symmetry_cell_setting monoclinic
_symmetry_space_group_name_Hall '-P 2ybc'
_symmetry_space_group_name_H-M 'P 1 21/c 1'
_atom_sites_solution_hydrogens 'difmap (O-H and N-H) and geom (C-H)'
_atom_sites_solution_primary direct
_atom_sites_solution_secondary none
_audit_creation_method SHELXL-97
_cell_angle_alpha 90.00
_cell_angle_beta 94.2020(10)
_cell_angle_gamma 90.00
_cell_formula_units_Z 2
_cell_length_a 8.1081(4)
_cell_length_b 16.0311(8)
_cell_length_c 8.9223(4)
_cell_measurement_reflns_used 4650
_cell_measurement_temperature 293(2)
_cell_measurement_theta_max 31.99
_cell_measurement_theta_min 2.52
_cell_volume 1156.62(10)
_computing_cell_refinement 'SAINT (Bruker, 1999)'
_computing_data_collection 'SMART (Bruker, 1999)'
_computing_data_reduction SAINT
_computing_molecular_graphics 'ORTEP-3 (Farrugia, 1997)'
_computing_publication_material SHELXL97
_computing_structure_refinement 'SHELXL97 (Sheldrick, 1997)'
_computing_structure_solution 'SHELXS97 (Sheldrick, 1997)'
_diffrn_ambient_temperature 293(2)
_diffrn_measured_fraction_theta_full 0.996
_diffrn_measured_fraction_theta_max 0.996
_diffrn_measurement_device_type 'Bruker SMART 1000 CCD area-detector'
_diffrn_measurement_method \w
_diffrn_radiation_monochromator graphite
_diffrn_radiation_source 'fine-focus sealed tube'
_diffrn_radiation_type MoK\a
_diffrn_radiation_wavelength 0.71073
_diffrn_reflns_av_R_equivalents 0.0207
_diffrn_reflns_av_sigmaI/netI 0.0260
_diffrn_reflns_limit_h_max 11
_diffrn_reflns_limit_h_min -12
_diffrn_reflns_limit_k_max 16
_diffrn_reflns_limit_k_min -24
_diffrn_reflns_limit_l_max 13
_diffrn_reflns_limit_l_min -13
_diffrn_reflns_number 11778
_diffrn_reflns_theta_full 32.54
_diffrn_reflns_theta_max 32.54
_diffrn_reflns_theta_min 2.52
_diffrn_standards_decay_% 0
_diffrn_standards_interval_count 0
_diffrn_standards_number 0
_exptl_absorpt_coefficient_mu 0.880
_exptl_absorpt_correction_T_max 0.810
_exptl_absorpt_correction_T_min 0.736
_exptl_absorpt_correction_type multi-scan
_exptl_absorpt_process_details '(SADABS; Sheldrick, 1997)'
_exptl_crystal_colour Orange
_exptl_crystal_density_diffrn 1.433
_exptl_crystal_density_method 'not measured'
_exptl_crystal_description Rod
_exptl_crystal_F_000 524
_exptl_crystal_size_max 0.49
_exptl_crystal_size_mid 0.30
_exptl_crystal_size_min 0.24
_refine_diff_density_max 0.453
_refine_diff_density_min -0.164
_refine_ls_extinction_method none
_refine_ls_goodness_of_fit_ref 0.976
_refine_ls_hydrogen_treatment mixed
_refine_ls_matrix_type full
_refine_ls_number_parameters 159
_refine_ls_number_reflns 4184
_refine_ls_number_restraints 0
_refine_ls_restrained_S_all 0.977
_refine_ls_R_factor_all 0.0546
_refine_ls_R_factor_gt 0.0339
_refine_ls_shift/su_max 0.000
_refine_ls_shift/su_mean 0.000
_refine_ls_structure_factor_coef Fsqd
_refine_ls_weighting_details 'calc w = 1/[\s^2^(Fo^2^)+(0.0541P)^2^] where P = (Fo^2^+2Fc^2^)/3'
_refine_ls_weighting_scheme calc
_refine_ls_wR_factor_gt 0.0849
_refine_ls_wR_factor_ref 0.0934
_reflns_number_gt 2988
_reflns_number_total 4184
_reflns_threshold_expression I>2\s(I)
_cod_data_source_file ng6197.cif
_cod_data_source_block I
_cod_original_sg_symbol_H-M 'P 21/c'
_cod_database_code 2207022
_cod_database_fobs_code 2207022

loop_
_symmetry_equiv_pos_as_xyz
'x, y, z'
'-x, y+1/2, -z+1/2'
'-x, -y, -z'
'x, -y-1/2, z-1/2'

loop_
_atom_site_label
_atom_site_fract_x
_atom_site_fract_y
_atom_site_fract_z
_atom_site_U_iso_or_equiv
_atom_site_adp_type
_atom_site_calc_flag
_atom_site_refinement_flags
_atom_site_occupancy
_atom_site_type_symbol
Ni1 0.5000 0.5000 0.5000 0.03193(8) Uani d S 1 Ni
O1 0.31671(14) 0.39481(6) 0.69080(12) 0.0479(2) Uani d D 1 O
H1O 0.361(2) 0.3665(12) 0.6227(19) 0.082(7) Uiso d D 1 H
O2 0.55255(14) 0.67355(6) 0.52231(12) 0.0491(2) Uani d . 1 O
N1 0.23048(16) 0.52210(8) 0.85500(15) 0.0444(3) Uani d D 1 N
H1N 0.221(2) 0.4716(9) 0.8697(19) 0.047(5) Uiso d D 1 H
N2 0.37428(14) 0.47315(8) 0.65657(13) 0.0379(2) Uani d . 1 N
N3 0.47882(13) 0.60817(7) 0.57706(13) 0.0373(2) Uani d . 1 N
C1 0.11259(16) 0.58122(9) 0.90465(15) 0.0391(3) Uani d . 1 C
C2 -0.01565(17) 0.60907(10) 0.80574(16) 0.0460(3) Uani d . 1 C
C3 -0.13125(19) 0.66334(11) 0.86028(19) 0.0550(4) Uani d . 1 C
H3 -0.2169 0.6837 0.7955 0.066 Uiso calc R 1 H
C4 -0.1203(2) 0.68714(11) 1.0086(2) 0.0582(4) Uani d . 1 C
H4 -0.1994 0.7226 1.0441 0.070 Uiso calc R 1 H
C5 0.0076(2) 0.65839(11) 1.10458(18) 0.0532(4) Uani d . 1 C
H5 0.0139 0.6750 1.2047 0.064 Uiso calc R 1 H
C6 0.12720(17) 0.60536(10) 1.05560(16) 0.0439(3) Uani d . 1 C
C7 0.2701(2) 0.57673(12) 1.15995(18) 0.0615(4) Uani d . 1 C
H7A 0.2558 0.5965 1.2597 0.092 Uiso calc R 1 H
H7B 0.3714 0.5985 1.1264 0.092 Uiso calc R 1 H
H7C 0.2744 0.5169 1.1603 0.092 Uiso calc R 1 H
C8 -0.0333(2) 0.58167(14) 0.64311(18) 0.0672(5) Uani d . 1 C
H8A 0.0450 0.6113 0.5874 0.101 Uiso calc R 1 H
H8B -0.1434 0.5935 0.6015 0.101 Uiso calc R 1 H
H8C -0.0126 0.5228 0.6372 0.101 Uiso calc R 1 H
C9 0.32550(16) 0.53464(9) 0.73794(15) 0.0369(3) Uani d . 1 C
C10 0.39180(16) 0.61579(9) 0.69449(15) 0.0388(3) Uani d . 1 C
C11 0.3760(2) 0.69658(10) 0.7739(2) 0.0606(4) Uani d . 1 C
H11A 0.4560 0.7353 0.7409 0.091 Uiso calc R 1 H
H11B 0.3949 0.6880 0.8803 0.091 Uiso calc R 1 H
H11C 0.2668 0.7186 0.7518 0.091 Uiso calc R 1 H

loop_
_atom_site_aniso_label
_atom_site_aniso_U_11
_atom_site_aniso_U_22
_atom_site_aniso_U_33
_atom_site_aniso_U_12
_atom_site_aniso_U_13
_atom_site_aniso_U_23
Ni1 0.02994(11) 0.03035(12) 0.03578(12) 0.00224(8) 0.00434(8) -0.00006(9)
O1 0.0569(6) 0.0344(5) 0.0547(6) -0.0031(4) 0.0195(5) 0.0013(5)
O2 0.0568(6) 0.0315(5) 0.0612(6) -0.0033(4) 0.0193(5) 0.0003(4)
N1 0.0461(7) 0.0403(6) 0.0486(7) 0.0048(5) 0.0165(5) 0.0007(5)
N2 0.0381(6) 0.0334(5) 0.0430(6) 0.0003(4) 0.0084(5) 0.0007(5)
N3 0.0346(5) 0.0328(5) 0.0449(6) 0.0009(4) 0.0057(4) 0.0001(5)
C1 0.0359(6) 0.0413(7) 0.0412(7) 0.0013(5) 0.0099(5) -0.0026(5)
C2 0.0387(7) 0.0566(9) 0.0431(7) 0.0007(6) 0.0058(6) -0.0020(7)
C3 0.0413(8) 0.0607(10) 0.0635(10) 0.0099(7) 0.0064(7) 0.0075(8)
C4 0.0522(9) 0.0548(10) 0.0701(11) 0.0102(7) 0.0230(8) -0.0050(8)
C5 0.0601(10) 0.0541(9) 0.0475(8) -0.0007(7) 0.0181(7) -0.0102(7)
C6 0.0450(7) 0.0467(8) 0.0406(7) -0.0027(6) 0.0068(6) -0.0020(6)
C7 0.0633(10) 0.0719(12) 0.0477(9) 0.0029(9) -0.0061(7) 0.0019(8)
C8 0.0576(10) 0.0985(16) 0.0443(8) 0.0030(10) -0.0039(7) -0.0096(9)
C9 0.0317(6) 0.0387(7) 0.0406(6) 0.0035(5) 0.0045(5) -0.0020(6)
C10 0.0364(6) 0.0353(6) 0.0451(7) 0.0020(5) 0.0058(5) -0.0054(5)
C11 0.0628(10) 0.0439(9) 0.0786(11) -0.0061(7) 0.0292(8) -0.0192(8)

loop_
_atom_type_symbol
_atom_type_description
_atom_type_scat_dispersion_real
_atom_type_scat_dispersion_imag
_atom_type_scat_source
C C 0.0033 0.0016 'International Tables Vol C Tables 4.2.6.8 and 6.1.1.4'
H H 0.0000 0.0000 'International Tables Vol C Tables 4.2.6.8 and 6.1.1.4'
N N 0.0061 0.0033 'International Tables Vol C Tables 4.2.6.8 and 6.1.1.4'
O O 0.0106 0.0060 'International Tables Vol C Tables 4.2.6.8 and 6.1.1.4'
Ni Ni 0.3393 1.1124 'International Tables Vol C Tables 4.2.6.8 and 6.1.1.4'

loop_
_geom_angle_atom_site_label_1
_geom_angle_atom_site_label_2
_geom_angle_atom_site_label_3
_geom_angle_site_symmetry_1
_geom_angle_site_symmetry_3
_geom_angle
_geom_angle_publ_flag
N2 Ni1 N2 3_666 . 180.0 ?
N2 Ni1 N3 3_666 3_666 82.38(5) ?
N2 Ni1 N3 . 3_666 97.62(5) y
N2 Ni1 N3 3_666 . 97.62(5) ?
N2 Ni1 N3 . . 82.38(5) y
N3 Ni1 N3 3_666 . 180.0 ?
N2 O1 H1O . . 99.1(15) ?
C9 N1 C1 . . 124.51(13) ?
C9 N1 H1N . . 109.3(12) ?
C1 N1 H1N . . 121.9(12) ?
C9 N2 O1 . . 116.31(12) ?
C9 N2 Ni1 . . 116.99(11) ?
O1 N2 Ni1 . . 126.55(9) ?
C10 N3 O2 . . 120.48(11) ?
C10 N3 Ni1 . . 116.60(9) ?
O2 N3 Ni1 . . 122.85(8) ?
C2 C1 C6 . . 122.03(13) ?
C2 C1 N1 . . 120.00(13) ?
C6 C1 N1 . . 117.88(13) ?
C1 C2 C3 . . 118.10(14) ?
C1 C2 C8 . . 122.03(14) ?
C3 C2 C8 . . 119.87(15) ?
C4 C3 C2 . . 120.84(16) ?
C4 C3 H3 . . 119.6 ?
C2 C3 H3 . . 119.6 ?
C3 C4 C5 . . 119.93(14) ?
C3 C4 H4 . . 120.0 ?
C5 C4 H4 . . 120.0 ?
C4 C5 C6 . . 121.55(15) ?
C4 C5 H5 . . 119.2 ?
C6 C5 H5 . . 119.2 ?
C5 C6 C1 . . 117.53(14) ?
C5 C6 C7 . . 121.19(14) ?
C1 C6 C7 . . 121.26(13) ?
C6 C7 H7A . . 109.5 ?
C6 C7 H7B . . 109.5 ?
H7A C7 H7B . . 109.5 ?
C6 C7 H7C . . 109.5 ?
H7A C7 H7C . . 109.5 ?
H7B C7 H7C . . 109.5 ?
C2 C8 H8A . . 109.5 ?
C2 C8 H8B . . 109.5 ?
H8A C8 H8B . . 109.5 ?
C2 C8 H8C . . 109.5 ?
H8A C8 H8C . . 109.5 ?
H8B C8 H8C . . 109.5 ?
N2 C9 N1 . . 121.96(14) ?
N2 C9 C10 . . 113.00(12) ?
N1 C9 C10 . . 124.96(13) ?
N3 C10 C9 . . 110.90(12) ?
N3 C10 C11 . . 122.18(13) ?
C9 C10 C11 . . 126.81(12) ?
C10 C11 H11A . . 109.5 ?
C10 C11 H11B . . 109.5 ?
H11A C11 H11B . . 109.5 ?
C10 C11 H11C . . 109.5 ?
H11A C11 H11C . . 109.5 ?
H11B C11 H11C . . 109.5 ?

loop_
_geom_bond_atom_site_label_1
_geom_bond_atom_site_label_2
_geom_bond_site_symmetry_2
_geom_bond_distance
_geom_bond_publ_flag
Ni1 N2 3_666 1.8397(11) ?
Ni1 N2 . 1.8397(11) y
Ni1 N3 3_666 1.8779(11) ?
Ni1 N3 . 1.8779(11) y
O1 N2 . 1.3817(15) ?
O1 H1O . 0.858(9) ?
O2 N3 . 1.3181(14) ?
N1 C9 . 1.3575(18) ?
N1 C1 . 1.4389(17) ?
N1 H1N . 0.824(14) ?
N2 C9 . 1.3028(19) ?
N3 C10 . 1.3111(17) ?
C1 C2 . 1.387(2) ?
C1 C6 . 1.3979(19) ?
C2 C3 . 1.392(2) ?
C2 C8 . 1.513(2) ?
C3 C4 . 1.374(2) ?
C3 H3 . 0.9300 ?
C4 C5 . 1.375(2) ?
C4 H4 . 0.9300 ?
C5 C6 . 1.384(2) ?
C5 H5 . 0.9300 ?
C6 C7 . 1.504(2) ?
C7 H7A . 0.9600 ?
C7 H7B . 0.9600 ?
C7 H7C . 0.9600 ?
C8 H8A . 0.9600 ?
C8 H8B . 0.9600 ?
C8 H8C . 0.9600 ?
C9 C10 . 1.470(2) ?
C10 C11 . 1.486(2) ?
C11 H11A . 0.9600 ?
C11 H11B . 0.9600 ?
C11 H11C . 0.9600 ?

loop_
_geom_hbond_atom_site_label_D
_geom_hbond_atom_site_label_H
_geom_hbond_atom_site_label_A
_geom_hbond_site_symmetry_A
_geom_hbond_distance_DH
_geom_hbond_distance_HA
_geom_hbond_distance_DA
_geom_hbond_angle_DHA
O1 H1O O2 3_666 0.858(9) 1.647(10) 2.4972(14) 171(2)
N1 H1N O1 . 0.824(14) 2.200(17) 2.6361(16) 113.2(14)

loop_
_geom_torsion_atom_site_label_1
_geom_torsion_atom_site_label_2
_geom_torsion_atom_site_label_3
_geom_torsion_atom_site_label_4
_geom_torsion_site_symmetry_1
_geom_torsion
N3 Ni1 N2 C9 3_666 -177.23(10)
N3 Ni1 N2 C9 . 2.77(10)
N3 Ni1 N2 O1 3_666 -1.92(12)
N3 Ni1 N2 O1 . 178.08(12)
N2 Ni1 N3 C10 3_666 179.36(10)
N2 Ni1 N3 C10 . -0.64(10)
N2 Ni1 N3 O2 3_666 -3.65(12)
N2 Ni1 N3 O2 . 176.35(12)
C9 N1 C1 C2 . 57.9(2)
C9 N1 C1 C6 . -125.45(16)
C6 C1 C2 C3 . 0.6(2)
N1 C1 C2 C3 . 177.13(14)
C6 C1 C2 C8 . -178.83(15)
N1 C1 C2 C8 . -2.3(2)
C1 C2 C3 C4 . -1.4(2)
C8 C2 C3 C4 . 178.11(16)
C2 C3 C4 C5 . 1.1(3)
C3 C4 C5 C6 . -0.1(3)
C4 C5 C6 C1 . -0.6(2)
C4 C5 C6 C7 . 177.73(16)
C2 C1 C6 C5 . 0.3(2)
N1 C1 C6 C5 . -176.24(14)
C2 C1 C6 C7 . -178.00(15)
N1 C1 C6 C7 . 5.4(2)
O1 N2 C9 N1 . 3.3(2)
Ni1 N2 C9 N1 . 179.15(10)
O1 N2 C9 C10 . -179.93(11)
Ni1 N2 C9 C10 . -4.13(15)
C1 N1 C9 N2 . -150.05(14)
C1 N1 C9 C10 . 33.6(2)
O2 N3 C10 C9 . -178.35(11)
Ni1 N3 C10 C9 . -1.29(15)
O2 N3 C10 C11 . -1.9(2)
Ni1 N3 C10 C11 . 175.16(12)
N2 C9 C10 N3 . 3.42(17)
N1 C9 C10 N3 . -179.97(13)
N2 C9 C10 C11 . -172.82(14)
N1 C9 C10 C11 . 3.8(2)
